data_7117829
loop_
_publ_author_name
'Sourav Chakraborty'
'Ranjan Dutta'
'Pradyut Ghosh'

_publ_section_title
;
 Halogen bonding assisted selective removal of bromide
;
_journal_name_full Chem.Commun.
_journal_page_first 14793
_journal_paper_doi 10.1039/C5cc05495H
_journal_volume 51
_journal_year 2015
_chemical_formula_sum 'C27 H33 Cl2 F6 I3 N6 O P'
_chemical_formula_weight 1054.16
_chemical_name_systematic
; 
 ? 
;
_space_group_IT_number 2
_symmetry_cell_setting triclinic
_symmetry_space_group_name_Hall '-P 1'
_symmetry_space_group_name_H-M 'P -1'
_atom_sites_solution_hydrogens geom
_atom_sites_solution_primary direct
_atom_sites_solution_secondary difmap
_audit_creation_method SHELXL-97
_audit_update_record
;
2015-02-16 deposited with the CCDC.
2015-08-14 downloaded from the CCDC.
;
_cell_angle_alpha 93.543(3)
_cell_angle_beta 107.602(3)
_cell_angle_gamma 110.756(3)
_cell_formula_units_Z 2
_cell_length_a 10.6955(13)
_cell_length_b 13.5915(17)
_cell_length_c 16.862(2)
_cell_measurement_reflns_used 9928
_cell_measurement_temperature 150(2)
_cell_measurement_theta_max 31.78
_cell_measurement_theta_min 2.17
_cell_volume 2145.2(5)
_computing_cell_refinement 'Bruker SAINT'
_computing_data_collection 'Bruker APEX2'
_computing_data_reduction 'Bruker SAINT'
_computing_molecular_graphics 'Mercury 3.1'
_computing_publication_material 'Ortep 3v.2'
_computing_structure_refinement 'SHELXL-97 (Sheldrick, 2008)'
_computing_structure_solution 'SHELXS-97 (Sheldrick, 2008)'
_diffrn_ambient_temperature 150(2)
_diffrn_measured_fraction_theta_full 0.997
_diffrn_measured_fraction_theta_max 0.997
_diffrn_measurement_device_type 'Bruker APEX-II CCD'
_diffrn_measurement_method '\f and \w scans'
_diffrn_radiation_monochromator graphite
_diffrn_radiation_source 'fine-focus sealed tube'
_diffrn_radiation_type MoK\a
_diffrn_radiation_wavelength 0.71073
_diffrn_reflns_av_R_equivalents 0.0000
_diffrn_reflns_av_sigmaI/netI 0.0301
_diffrn_reflns_limit_h_max 11
_diffrn_reflns_limit_h_min -12
_diffrn_reflns_limit_k_max 16
_diffrn_reflns_limit_k_min -16
_diffrn_reflns_limit_l_max 20
_diffrn_reflns_limit_l_min 0
_diffrn_reflns_number 7524
_diffrn_reflns_theta_full 25.00
_diffrn_reflns_theta_max 25.00
_diffrn_reflns_theta_min 1.29
_exptl_absorpt_coefficient_mu 2.400
_exptl_absorpt_correction_T_max 0.7953
_exptl_absorpt_correction_T_min 0.5966
_exptl_absorpt_correction_type multi-scan
_exptl_absorpt_process_details SADABS
_exptl_crystal_colour Colorless
_exptl_crystal_density_diffrn 1.632
_exptl_crystal_density_method 'not measured'
_exptl_crystal_description BLOCK
_exptl_crystal_F_000 1014
_exptl_crystal_size_max 0.24
_exptl_crystal_size_mid 0.16
_exptl_crystal_size_min 0.10
_platon_squeeze_details
;
;
_refine_diff_density_max 2.387
_refine_diff_density_min -0.943
_refine_diff_density_rms 0.151
_refine_ls_extinction_method none
_refine_ls_goodness_of_fit_ref 1.223
_refine_ls_hydrogen_treatment mixed
_refine_ls_matrix_type full
_refine_ls_number_parameters 419
_refine_ls_number_reflns 7524
_refine_ls_number_restraints 0
_refine_ls_restrained_S_all 1.223
_refine_ls_R_factor_all 0.0465
_refine_ls_R_factor_gt 0.0411
_refine_ls_shift/su_max 0.001
_refine_ls_shift/su_mean 0.000
_refine_ls_structure_factor_coef Fsqd
_refine_ls_weighting_details 'calc w=1/[\s^2^(Fo^2^)+(0.0873P)^2^+2.3217P] where P=(Fo^2^+2Fc^2^)/3'
_refine_ls_weighting_scheme calc
_refine_ls_wR_factor_gt 0.1427
_refine_ls_wR_factor_ref 0.1474
_reflns_number_gt 6604
_reflns_number_total 7524
_reflns_threshold_expression >2sigma(I)
_cod_data_source_file c5cc05495h2.cif.txt
_cod_data_source_block 2bCl-sr
_cod_original_cell_volume 2145.1(5)
_cod_original_sg_symbol_H-M P-1
_cod_database_code 7117829

loop_
_symmetry_equiv_pos_as_xyz
'x, y, z'
'-x, -y, -z'

loop_
_atom_site_label
_atom_site_type_symbol
_atom_site_fract_x
_atom_site_fract_y
_atom_site_fract_z
_atom_site_U_iso_or_equiv
_atom_site_adp_type
_atom_site_occupancy
_atom_site_symmetry_multiplicity
_atom_site_calc_flag
_atom_site_refinement_flags
_atom_site_disorder_assembly
_atom_site_disorder_group
C25A C 0.8663(18) 0.3579(14) 0.8622(10) 0.048(4) Uiso 0.53 1 d P A 1
C25B C 0.825(2) 0.3130(17) 0.8687(12) 0.055(5) Uiso 0.47 1 d P A 2
I1 I -0.35851(4) -0.02949(3) 0.24908(3) 0.03047(14) Uani 1 1 d . . .
I2 I 0.88317(4) 0.24917(3) 0.64367(3) 0.03073(14) Uani 1 1 d . . .
I3 I 0.70542(4) 0.54506(3) 0.27725(3) 0.02973(14) Uani 1 1 d . . .
Cl5 Cl 0.14329(14) 0.22666(11) 0.62778(10) 0.0315(3) Uani 1 1 d . . .
P6 P 0.24131(18) 0.39477(14) 0.05242(10) 0.0365(4) Uani 1 1 d . . .
Cl4 Cl 0.39136(14) 0.97732(11) 0.28257(9) 0.0265(3) Uani 1 1 d . . .
C6 C 0.4607(6) 0.2330(5) 0.4113(4) 0.0278(13) Uani 1 1 d . . .
C1 C 0.2021(7) 0.0269(5) 0.4938(4) 0.0303(13) Uani 1 1 d . . .
H1A H 0.2752 0.0054 0.5264 0.045 Uiso 1 1 calc R . .
H1B H 0.1232 -0.0349 0.4568 0.045 Uiso 1 1 calc R . .
H1C H 0.1706 0.0603 0.5313 0.045 Uiso 1 1 calc R . .
C9 C 0.5154(6) 0.1403(4) 0.5335(4) 0.0261(12) Uani 1 1 d . . .
H9A H 0.4696 0.0727 0.5490 0.031 Uiso 1 1 calc R . .
H9B H 0.5923 0.1359 0.5162 0.031 Uiso 1 1 calc R . .
C7 C 0.4083(6) 0.1585(4) 0.4600(4) 0.0245(12) Uani 1 1 d . . .
C2 C 0.2613(5) 0.1060(4) 0.4414(3) 0.0222(12) Uani 1 1 d . . .
C3 C 0.1679(6) 0.1277(5) 0.3728(4) 0.0258(12) Uani 1 1 d . . .
C8 C 0.4238(7) 0.3440(5) 0.3015(4) 0.0344(14) Uani 1 1 d . . .
H8A H 0.3457 0.3611 0.2680 0.041 Uiso 1 1 calc R . .
H8B H 0.4923 0.4078 0.3428 0.041 Uiso 1 1 calc R . .
C5 C 0.3672(6) 0.2566(4) 0.3476(4) 0.0267(13) Uani 1 1 d . . .
C4 C 0.2208(6) 0.2046(5) 0.3261(4) 0.0296(13) Uani 1 1 d . . .
C12 C 0.7106(6) 0.2724(4) 0.6591(4) 0.0234(12) Uani 1 1 d . . .
C10 C 0.4942(6) 0.2682(4) 0.6378(4) 0.0251(12) Uani 1 1 d . . .
H10 H 0.3967 0.2506 0.6138 0.030 Uiso 1 1 calc R . .
C11 C 0.5840(6) 0.3393(5) 0.7095(4) 0.0286(13) Uani 1 1 d . . .
H11 H 0.5599 0.3791 0.7448 0.034 Uiso 1 1 calc R . .
N2 N 0.5739(5) 0.2263(4) 0.6065(3) 0.0211(9) Uani 1 1 d . . .
N1 N 0.7186(5) 0.3420(4) 0.7205(3) 0.0281(11) Uani 1 1 d . A .
N4 N 0.6181(6) 0.3263(4) 0.1655(3) 0.0354(12) Uani 1 1 d . . .
N3 N 0.4922(5) 0.3153(4) 0.2458(3) 0.0285(11) Uani 1 1 d . . .
C13 C 0.5949(6) 0.3833(5) 0.2231(4) 0.0288(13) Uani 1 1 d . . .
C14 C 0.4534(7) 0.2134(5) 0.2030(4) 0.0361(15) Uani 1 1 d . . .
H14 H 0.3854 0.1508 0.2079 0.043 Uiso 1 1 calc R . .
C15 C 0.5309(8) 0.2210(5) 0.1535(4) 0.0401(16) Uani 1 1 d . . .
H15 H 0.5266 0.1646 0.1172 0.048 Uiso 1 1 calc R . .
F2 F 0.3132(5) 0.4478(4) 0.1504(3) 0.0634(13) Uani 1 1 d . . .
F1 F 0.0904(5) 0.3690(4) 0.0618(3) 0.0651(13) Uani 1 1 d . . .
F3 F 0.1680(5) 0.3429(5) -0.0460(3) 0.0671(14) Uani 1 1 d . . .
F4 F 0.3945(5) 0.4185(5) 0.0476(3) 0.0747(15) Uani 1 1 d . . .
C17 C 0.0205(6) -0.0522(5) 0.2332(4) 0.0339(14) Uani 1 1 d . . .
H17 H 0.1179 -0.0362 0.2538 0.041 Uiso 1 1 calc R . .
C18 C -0.1906(6) -0.0542(5) 0.2223(4) 0.0277(13) Uani 1 1 d . . .
C16 C -0.0750(7) -0.1218(5) 0.1620(5) 0.0396(16) Uani 1 1 d . . .
H16 H -0.0564 -0.1628 0.1244 0.048 Uiso 1 1 calc R . .
C20 C -0.4135(8) -0.2897(6) 0.1134(5) 0.0451(17) Uani 1 1 d . . .
H20A H -0.3524 -0.3284 0.1245 0.068 Uiso 1 1 calc R . .
H20B H -0.5019 -0.3328 0.0692 0.068 Uiso 1 1 calc R . .
H20C H -0.4316 -0.2730 0.1639 0.068 Uiso 1 1 calc R . .
C19 C -0.3428(7) -0.1886(5) 0.0864(4) 0.0380(15) Uani 1 1 d . . .
H19A H -0.4051 -0.1500 0.0738 0.046 Uiso 1 1 calc R . .
H19B H -0.3239 -0.2050 0.0355 0.046 Uiso 1 1 calc R . .
N6 N -0.0520(5) -0.0088(4) 0.2701(3) 0.0254(10) Uani 1 1 d . . .
N5 N -0.2054(5) -0.1203(4) 0.1560(3) 0.0329(12) Uani 1 1 d . . .
C21 C 0.7194(9) 0.3686(7) 0.1214(6) 0.057(2) Uani 1 1 d . . .
H21A H 0.7464 0.4453 0.1260 0.068 Uiso 1 1 calc R . .
H21B H 0.6748 0.3357 0.0618 0.068 Uiso 1 1 calc R . .
F6 F 0.2337(7) 0.2828(4) 0.0746(4) 0.0816(17) Uani 1 1 d . . .
F5 F 0.2455(7) 0.5068(4) 0.0308(3) 0.0731(15) Uani 1 1 d . . .
C22 C 0.0086(6) 0.0699(5) 0.3487(4) 0.0336(14) Uani 1 1 d . . .
H22A H -0.0122 0.0340 0.3939 0.040 Uiso 1 1 calc R . .
H22B H -0.0355 0.1216 0.3416 0.040 Uiso 1 1 calc R . .
C23 C 0.8456(8) 0.4052(7) 0.7949(5) 0.064(3) Uani 1 1 d . . .
H23A H 0.9290 0.4228 0.7782 0.076 Uiso 1 1 calc R A 1
H23B H 0.8387 0.4720 0.8119 0.076 Uiso 1 1 calc R A 1
C24 C 0.8477(10) 0.3456(9) 0.1590(8) 0.087(3) Uani 1 1 d . . .
H24A H 0.8960 0.3831 0.2167 0.131 Uiso 1 1 calc R . .
H24B H 0.9104 0.3689 0.1273 0.131 Uiso 1 1 calc R . .
H24C H 0.8201 0.2700 0.1574 0.131 Uiso 1 1 calc R . .
C26 C 0.6186(7) 0.2842(6) 0.4289(4) 0.0397(16) Uani 1 1 d . . .
H26A H 0.6486 0.2339 0.4056 0.059 Uiso 1 1 calc R . .
H26B H 0.6684 0.3048 0.4890 0.059 Uiso 1 1 calc R . .
H26C H 0.6396 0.3464 0.4033 0.059 Uiso 1 1 calc R . .
C27 C 0.1200(7) 0.2261(5) 0.2531(4) 0.0380(15) Uani 1 1 d . . .
H27A H 0.1402 0.3014 0.2605 0.057 Uiso 1 1 calc R . .
H27B H 0.0239 0.1872 0.2503 0.057 Uiso 1 1 calc R . .
H27C H 0.1311 0.2035 0.2015 0.057 Uiso 1 1 calc R . .
O4 O 0.1406(5) 0.9889(4) 0.0295(4) 0.0511(14) Uani 1 1 d . . .

loop_
_atom_site_aniso_label
_atom_site_aniso_U_11
_atom_site_aniso_U_22
_atom_site_aniso_U_33
_atom_site_aniso_U_23
_atom_site_aniso_U_13
_atom_site_aniso_U_12
I1 0.0200(2) 0.0309(2) 0.0382(2) 0.00291(17) 0.01010(17) 0.00802(17)
I2 0.0202(2) 0.0279(2) 0.0432(3) -0.00230(17) 0.01264(18) 0.00855(17)
I3 0.0221(2) 0.0276(2) 0.0424(3) 0.01229(17) 0.01560(18) 0.00847(17)
Cl5 0.0168(7) 0.0226(7) 0.0566(9) -0.0006(6) 0.0191(6) 0.0053(5)
P6 0.0363(10) 0.0454(10) 0.0269(9) -0.0034(7) 0.0082(7) 0.0189(8)
Cl4 0.0200(7) 0.0265(7) 0.0473(8) 0.0154(6) 0.0233(6) 0.0140(6)
C6 0.019(3) 0.025(3) 0.033(3) -0.004(2) 0.014(2) -0.001(2)
C1 0.028(3) 0.025(3) 0.031(3) -0.002(2) 0.017(3) 0.000(2)
C9 0.022(3) 0.020(3) 0.034(3) -0.004(2) 0.011(2) 0.006(2)
C7 0.022(3) 0.022(3) 0.029(3) -0.002(2) 0.014(2) 0.004(2)
C2 0.018(3) 0.021(3) 0.026(3) -0.004(2) 0.015(2) 0.000(2)
C3 0.019(3) 0.029(3) 0.028(3) -0.001(2) 0.016(2) 0.003(2)
C8 0.037(4) 0.028(3) 0.051(4) 0.012(3) 0.031(3) 0.012(3)
C5 0.030(3) 0.023(3) 0.033(3) 0.002(2) 0.024(3) 0.006(2)
C4 0.028(3) 0.027(3) 0.036(3) 0.003(2) 0.018(3) 0.009(3)
C12 0.017(3) 0.024(3) 0.032(3) 0.002(2) 0.013(2) 0.008(2)
C10 0.017(3) 0.028(3) 0.032(3) 0.001(2) 0.013(2) 0.009(2)
C11 0.020(3) 0.029(3) 0.038(3) -0.002(2) 0.015(3) 0.007(2)
N2 0.014(2) 0.023(2) 0.025(2) -0.0009(19) 0.0080(19) 0.0054(18)
N1 0.014(2) 0.028(3) 0.033(3) -0.009(2) 0.005(2) 0.0013(19)
N4 0.039(3) 0.043(3) 0.038(3) 0.014(2) 0.025(3) 0.022(3)
N3 0.027(3) 0.029(3) 0.037(3) 0.010(2) 0.019(2) 0.011(2)
C13 0.026(3) 0.028(3) 0.032(3) 0.009(2) 0.012(3) 0.007(2)
C14 0.044(4) 0.026(3) 0.038(4) 0.003(3) 0.021(3) 0.008(3)
C15 0.058(5) 0.034(3) 0.039(4) 0.010(3) 0.029(3) 0.020(3)
F2 0.075(3) 0.082(3) 0.029(2) -0.014(2) -0.005(2) 0.049(3)
F1 0.047(3) 0.083(3) 0.061(3) -0.006(2) 0.026(2) 0.017(2)
F3 0.069(3) 0.103(4) 0.030(2) -0.014(2) 0.007(2) 0.048(3)
F4 0.043(3) 0.105(4) 0.068(3) -0.013(3) 0.019(2) 0.026(3)
C17 0.016(3) 0.038(3) 0.042(4) -0.002(3) 0.011(3) 0.006(3)
C18 0.013(3) 0.031(3) 0.036(3) 0.001(3) 0.008(2) 0.006(2)
C16 0.025(3) 0.037(4) 0.055(4) -0.001(3) 0.017(3) 0.008(3)
C20 0.040(4) 0.047(4) 0.039(4) 0.002(3) 0.009(3) 0.012(3)
C19 0.036(4) 0.042(4) 0.032(3) 0.002(3) 0.011(3) 0.013(3)
N6 0.017(2) 0.030(3) 0.029(3) 0.004(2) 0.011(2) 0.007(2)
N5 0.020(3) 0.035(3) 0.036(3) -0.004(2) 0.007(2) 0.006(2)
C21 0.062(5) 0.068(5) 0.062(5) 0.021(4) 0.048(5) 0.026(4)
F6 0.118(5) 0.052(3) 0.081(4) 0.010(3) 0.038(4) 0.039(3)
F5 0.106(4) 0.053(3) 0.065(3) 0.021(2) 0.035(3) 0.031(3)
C22 0.017(3) 0.044(4) 0.031(3) -0.005(3) 0.008(2) 0.006(3)
C23 0.023(4) 0.084(6) 0.063(5) -0.045(5) -0.001(3) 0.020(4)
C24 0.049(6) 0.091(8) 0.132(10) 0.013(7) 0.052(6) 0.022(5)
C26 0.022(3) 0.047(4) 0.040(4) -0.001(3) 0.015(3) 0.000(3)
C27 0.032(4) 0.042(4) 0.045(4) 0.011(3) 0.018(3) 0.015(3)
O4 0.051(3) 0.063(3) 0.074(4) 0.050(3) 0.052(3) 0.030(3)

loop_
_atom_type_symbol
_atom_type_description
_atom_type_scat_dispersion_real
_atom_type_scat_dispersion_imag
_atom_type_scat_source
C C 0.0033 0.0016 'International Tables Vol C Tables 4.2.6.8 and 6.1.1.4'
H H 0.0000 0.0000 'International Tables Vol C Tables 4.2.6.8 and 6.1.1.4'
N N 0.0061 0.0033 'International Tables Vol C Tables 4.2.6.8 and 6.1.1.4'
F F 0.0171 0.0103 'International Tables Vol C Tables 4.2.6.8 and 6.1.1.4'
P P 0.1023 0.0942 'International Tables Vol C Tables 4.2.6.8 and 6.1.1.4'
Cl Cl 0.1484 0.1585 'International Tables Vol C Tables 4.2.6.8 and 6.1.1.4'
I I -0.4742 1.8119 'International Tables Vol C Tables 4.2.6.8 and 6.1.1.4'
O O 0.0106 0.0060 'International Tables Vol C Tables 4.2.6.8 and 6.1.1.4'

loop_
_geom_angle_atom_site_label_1
_geom_angle_atom_site_label_2
_geom_angle_atom_site_label_3
_geom_angle
_geom_angle_site_symmetry_1
_geom_angle_site_symmetry_3
F6 P6 F5 178.5(3) . .
F6 P6 F4 89.2(3) . .
F5 P6 F4 92.3(3) . .
F6 P6 F1 88.8(3) . .
F5 P6 F1 89.8(3) . .
F4 P6 F1 177.0(3) . .
F6 P6 F2 90.3(3) . .
F5 P6 F2 89.4(3) . .
F4 P6 F2 89.5(3) . .
F1 P6 F2 88.3(3) . .
F6 P6 F3 90.4(3) . .
F5 P6 F3 89.8(3) . .
F4 P6 F3 91.1(3) . .
F1 P6 F3 91.2(3) . .
F2 P6 F3 179.1(3) . .
C5 C6 C7 119.7(5) . .
C5 C6 C26 120.7(5) . .
C7 C6 C26 119.7(6) . .
N2 C9 C7 111.4(4) . .
C2 C7 C6 120.2(5) . .
C2 C7 C9 121.8(5) . .
C6 C7 C9 118.0(5) . .
C7 C2 C3 118.7(5) . .
C7 C2 C1 121.3(5) . .
C3 C2 C1 120.0(5) . .
C2 C3 C4 120.8(5) . .
C2 C3 C22 120.4(5) . .
C4 C3 C22 118.8(6) . .
N3 C8 C5 113.5(5) . .
C6 C5 C4 121.7(5) . .
C6 C5 C8 119.6(5) . .
C4 C5 C8 118.7(6) . .
C5 C4 C3 118.7(6) . .
C5 C4 C27 121.2(5) . .
C3 C4 C27 120.1(5) . .
N1 C12 N2 108.2(5) . .
N1 C12 I2 124.8(4) . .
N2 C12 I2 126.9(4) . .
C11 C10 N2 107.3(5) . .
C10 C11 N1 107.0(5) . .
C12 N2 C10 108.3(4) . .
C12 N2 C9 126.7(5) . .
C10 N2 C9 124.8(5) . .
C12 N1 C11 109.2(5) . .
C12 N1 C23 126.7(5) . .
C11 N1 C23 123.8(5) . .
C13 N4 C15 108.8(5) . .
C13 N4 C21 126.4(6) . .
C15 N4 C21 124.9(6) . .
C13 N3 C14 108.5(5) . .
C13 N3 C8 126.3(5) . .
C14 N3 C8 125.1(5) . .
N3 C13 N4 107.5(5) . .
N3 C13 I3 124.4(4) . .
N4 C13 I3 127.9(4) . .
C15 C14 N3 107.4(6) . .
C14 C15 N4 107.9(6) . .
C16 C17 N6 107.8(5) . .
N5 C18 N6 108.3(5) . .
N5 C18 I1 125.4(4) . .
N6 C18 I1 126.3(4) . .
C17 C16 N5 106.5(6) . .
C20 C19 N5 109.6(5) . .
C18 N6 C17 107.8(5) . .
C18 N6 C22 125.3(5) . .
C17 N6 C22 126.9(5) . .
C18 N5 C16 109.5(5) . .
C18 N5 C19 126.3(5) . .
C16 N5 C19 124.2(5) . .
N4 C21 C24 110.0(7) . .
N6 C22 C3 111.4(5) . .
C25A C23 N1 115.7(10) . .
C25A C23 C25B 16.0(10) . .
N1 C23 C25B 99.8(8) . .

loop_
_geom_bond_atom_site_label_1
_geom_bond_atom_site_label_2
_geom_bond_distance
_geom_bond_site_symmetry_2
C25A C23 1.338(18) .
C25B C23 1.82(2) .
I1 C18 2.108(6) .
I2 C12 2.066(5) .
I3 C13 2.079(6) .
P6 F6 1.570(5) .
P6 F5 1.577(5) .
P6 F4 1.582(5) .
P6 F1 1.585(5) .
P6 F2 1.592(4) .
P6 F3 1.595(4) .
C6 C5 1.371(9) .
C6 C7 1.411(8) .
C6 C26 1.504(8) .
C1 C2 1.520(7) .
C9 N2 1.454(7) .
C9 C7 1.513(8) .
C7 C2 1.399(7) .
C2 C3 1.406(8) .
C3 C4 1.408(8) .
C3 C22 1.510(8) .
C8 N3 1.463(7) .
C8 C5 1.507(8) .
C5 C4 1.387(8) .
C4 C27 1.493(9) .
C12 N1 1.320(7) .
C12 N2 1.347(7) .
C10 C11 1.346(8) .
C10 N2 1.381(7) .
C11 N1 1.382(7) .
N1 C23 1.472(8) .
N4 C13 1.339(8) .
N4 C15 1.365(9) .
N4 C21 1.468(8) .
N3 C13 1.337(7) .
N3 C14 1.378(8) .
C14 C15 1.328(9) .
C17 C16 1.346(9) .
C17 N6 1.381(8) .
C18 N5 1.323(8) .
C18 N6 1.340(7) .
C16 N5 1.375(8) .
C20 C19 1.489(10) .
C19 N5 1.501(8) .
N6 C22 1.460(8) .
C21 C24 1.478(13) .

loop_
_platon_squeeze_void_nr
_platon_squeeze_void_average_x
_platon_squeeze_void_average_y
_platon_squeeze_void_average_z
_platon_squeeze_void_volume
_platon_squeeze_void_count_electrons
_platon_squeeze_void_content
1 0.081 0.500 0.500 308 94 ' '
2 0.500 1.000 1.000 134 48 ' '
